data_2007598
loop_
_publ_author_name
'Itoh, Kuniaki'
'Fujimoto, Miki'
'Hashimoto, Masao'

_publ_section_title
;
 1-Difluoroboronyloxy-3-(<i>N</i>-methylimino)-1-phenyl-1-butene and
 its Two Photoproducts
;
_journal_issue 9
_journal_name_full 'Acta Crystallographica Section C'
_journal_page_first 1324
_journal_page_last 1327
_journal_paper_doi 10.1107/S0108270197004332
_journal_volume 54
_journal_year 1998
_chemical_formula_sum 'C22 H24 B2 F4 N2 O2'
_chemical_formula_weight 446.06
_space_group_crystal_system monoclinic
_space_group_IT_number 14
_space_group_name_Hall '-P 2yab'
_space_group_name_H-M_alt 'P 1 21/a 1'
_atom_type_scat_source IntTabIV
_cell_angle_alpha 90
_cell_angle_beta 111.750(10)
_cell_angle_gamma 90
_cell_formula_units_Z 4
_cell_length_a 14.685(2)
_cell_length_b 8.679(3)
_cell_length_c 17.769(3)
_cell_measurement_reflns_used 25
_cell_measurement_temperature 289.2
_cell_measurement_theta_max 12.3
_cell_measurement_theta_min 11.2
_cell_volume 2103.5(9)
_diffrn_measurement_device ' Rigaku AFC5R'
_diffrn_measurement_method \w/2\q
_diffrn_radiation_type MoK\a
_diffrn_radiation_wavelength 0.7107
_diffrn_reflns_av_R_equivalents 0.0347
_diffrn_reflns_limit_h_max 17
_diffrn_reflns_limit_h_min 0
_diffrn_reflns_limit_k_max 10
_diffrn_reflns_limit_k_min 0
_diffrn_reflns_limit_l_max 19
_diffrn_reflns_limit_l_min -21
_diffrn_reflns_number 4149
_diffrn_reflns_theta_max 25.0
_diffrn_standards_decay_% -0.55
_diffrn_standards_interval_count 150
_diffrn_standards_number 3
_exptl_absorpt_coefficient_mu 0.112
_exptl_absorpt_correction_type none
_exptl_crystal_colour colourless
_exptl_crystal_density_diffrn 1.408
_exptl_crystal_density_meas 1.406
_exptl_crystal_density_method KI
_exptl_crystal_description prism
_exptl_crystal_size_max 0.25
_exptl_crystal_size_mid 0.20
_exptl_crystal_size_min 0.20
_refine_diff_density_max 0.37
_refine_diff_density_min -0.42
_refine_ls_extinction_coef 3.138E-6
_refine_ls_extinction_method Zachariasen_type_2_Gaussian_isotropic
_refine_ls_goodness_of_fit_obs 1.341
_refine_ls_hydrogen_treatment noref
_refine_ls_number_parameters 258
_refine_ls_number_reflns 2187
_refine_ls_R_factor_obs .0848
_refine_ls_shift/esd_max 0.0002
_refine_ls_structure_factor_coef F
_refine_ls_weighting_scheme sigma
_refine_ls_wR_factor_obs .0518
_reflns_number_observed 2187
_reflns_number_total 3986
_reflns_observed_criterion I>2\s(I)
_cod_data_source_file de1049.cif
_cod_data_source_block 3
_cod_depositor_comments
;
 Updating space group information and adding the symmetry operation list.

 Antanas Vaitkus,
 2018-06-17

The following automatic conversions were performed:

'_atom_site_thermal_displace_type' tag value 'Uij' was replaced with
'Uani' value 56 times.

Automatic conversion script
Id: cif_fix_values 1646 2011-03-28 12:23:43Z adriana 
;
_cod_original_cell_volume 2103.4(7)
_cod_original_sg_symbol_H-M 'P 21/a'
_cod_database_code 2007598

loop_
_space_group_symop_id
_space_group_symop_operation_xyz
1 x,y,z
2 -x+1/2,y+1/2,-z
3 -x,-y,-z
4 x+1/2,-y+1/2,z

loop_
_atom_site_aniso_label
_atom_site_aniso_U_11
_atom_site_aniso_U_22
_atom_site_aniso_U_33
_atom_site_aniso_U_12
_atom_site_aniso_U_13
_atom_site_aniso_U_23
F(1) .027(2) .065(2) .065(2) -.003(2) .023(2) -.0305
F(2) .055(2) .055(2) .039(2) -.021(2) .015(2) .0073
F(3) .036(2) .068(3) .075(2) .025(2) .005(2) -.0197
F(4) .109(3) .039(2) .053(2) .000(2) .027(2) .0155
O(1) .024(2) .025(2) .024(2) -.001(2) .010(2) -.0053
O(2) .021(2) .028(2) .033(2) .005(2) .004(2) -.0001
N(1) .024(2) .025(3) .033(3) -.004(2) .009(2) -.0028
N(2) .029(2) .019(3) .040(3) .001(2) .014(2) -.0021
C(1) .023(3) .025(3) .033(3) .003(2) .010(2) .0031
C(2) .030(3) .033(3) .034(3) .003(2) .008(3) .0010
C(3) .043(4) .044(4) .036(4) .004(3) .006(3) .0100
C(4) .032(3) .037(4) .056(4) .002(3) -.008(3) .0136
C(5) .029(3) .035(4) .070(5) .011(3) .008(3) .0026
C(6) .030(3) .036(4) .038(3) .002(3) .014(3) .0005
C(7) .024(3) .022(3) .022(3) .005(2) .008(2) -.0015
C(8) .022(3) .020(3) .026(3) .006(2) .009(2) .0065
C(9) .027(3) .023(3) .029(3) .002(2) .007(2) .0034
C(10) .051(4) .044(4) .035(3) -.008(3) .011(3) -.0099
C(11) .030(3) .047(4) .053(4) -.013(3) .009(3) -.0049
C(12) .030(3) .027(3) .021(3) -.007(2) .007(2) .0010
C(13) .035(3) .039(4) .035(3) .002(3) .014(3) .0076
C(14) .052(4) .060(5) .044(4) -.001(3) .031(3) -.0046
C(15) .072(5) .058(4) .045(4) -.017(3) .040(4) -.0072
C(16) .068(4) .048(4) .031(3) -.012(3) .017(3) -.0042
C(17) .043(3) .043(4) .034(3) -.007(3) .015(3) -.0064
C(18) .026(3) .024(3) .028(3) -.001(2) .011(2) .0015
C(19) .019(3) .027(3) .025(3) .000(2) .008(2) .0009
C(20) .026(3) .024(3) .037(3) -.009(2) .015(3) -.0031
C(21) .030(3) .038(4) .034(4) .002(3) .007(3) -.0051
C(22) .049(4) .031(4) .066(4) .005(3) .012(3) -.0140
B(1) .027(3) .036(4) .030(4) -.002(3) .012(3) -.0019
B(2) .033(4) .041(4) .034(4) .007(3) .007(3) .0022

loop_
_atom_site_label
_atom_site_fract_x
_atom_site_fract_y
_atom_site_fract_z
_atom_site_U_iso_or_equiv
_atom_site_thermal_displace_type
_atom_site_calc_flag
_atom_site_calc_attached_atom
F(1) 1.0101(2) .3168(4) .6690(2) .05100(10) Uani ? ?
F(2) .9278(2) .5385(4) .6213(2) .05040(10) Uani ? ?
F(3) .9894(2) -.0321(4) .7952(2) .06400(10) Uani ? ?
F(4) .8752(3) -.0905(4) .8477(2) .0674(2) Uani ? ?
O(1) .8506(2) .3292(4) .6587(2) .02390(10) Uani ? ?
O(2) .9063(3) .1689(4) .8235(2) .02880(10) Uani ? ?
N(1) .9795(3) .4877(4) .7628(2) .0277(2) Uani ? ?
N(2) .8196(3) -.0129(5) .7104(2) .0287(2) Uani ? ?
C(1) .7041(3) .4800(6) .6355(3) .0270(2) Uani ? ?
C(2) .6988(3) .5087(6) .5574(3) .0337(2) Uani ? ?
C(3) .6304(4) .6074(6) .5060(3) .0435(2) Uani ? ?
C(4) .5643(4) .6814(7) .5316(4) .0487(2) Uani ? ?
C(5) .5656(4) .6522(6) .6080(4) .0477(2) Uani ? ?
C(6) .6341(3) .5513(6) .6596(3) .0345(2) Uani ? ?
C(7) .7811(3) .3756(5) .6916(3) .0225(2) Uani ? ?
C(8) .8320(3) .4208(5) .7820(3) .0230(2) Uani ? ?
C(9) .9327(3) .4847(6) .8105(3) .0278(2) Uani ? ?
C(10) .9737(4) .5412(8) .8959(3) .0449(2) Uani ? ?
C(11) 1.0767(4) .5622(7) .7871(3) .0454(2) Uani ? ?
C(12) .7843(4) .2408(6) .8799(3) .0265(2) Uani ? ?
C(13) .6924(4) .2942(6) .8739(3) .0361(2) Uani ? ?
C(14) .6630(4) .2900(7) .9393(3) .0484(3) Uani ? ?
C(15) .7256(5) .2348(7) 1.0126(4) .0532(3) Uani ? ?
C(16) .8168(5) .1829(7) 1.0206(3) .0492(3) Uani ? ?
C(17) .8463(4) .1847(6) .9546(3) .0399(2) Uani ? ?
C(18) .8188(3) .2517(6) .8094(3) .0256(2) Uani ? ?
C(19) .7438(3) .2264(6) .7222(3) .0239(2) Uani ? ?
C(20) .7498(3) .0846(6) .6773(3) .0279(2) Uani ? ?
C(21) .6751(3) .0683(6) .5942(3) .0352(2) Uani ? ?
C(22) .8273(4) -.1545(6) .6681(4) .0516(3) Uani ? ?
B(1) .9387(4) .4146(7) .6744(4) .0305(2) Uani ? ?
B(2) .9013(5) .0126(8) .7990(4) .0378(3) Uani ? ?
H(1) .7441 .4591 .5387 .0266 Uani ? ?
H(2) .6287 .6249 .4527 .0512 Uani ? ?
H(3) .5180 .7524 .4971 .0591 Uani ? ?
H(4) .5192 .7012 .6262 .0623 Uani ? ?
H(5) .6334 .5306 .7119 .0467 Uani ? ?
H(6) .7910 .4889 .7969 .0223 Uani ? ?
H(7) .9353 .5021 .9249 .0790 Uani ? ?
H(8) 1.0396 .5029 .9219 .1009 Uani ? ?
H(9) .9745 .6492 .8974 .0485 Uani ? ?
H(10) 1.0709 .6684 .7977 .0795 Uani ? ?
H(11) 1.1006 .5530 .7442 .0975 Uani ? ?
H(12) 1.1211 .5139 .8342 .0741 Uani ? ?
H(13) .6488 .3342 .8239 .0191 Uani ? ?
H(14) .5996 .3253 .9336 .0490 Uani ? ?
H(15) .7058 .2329 1.0578 .0393 Uani ? ?
H(16) .8601 .1444 1.0713 .0641 Uani ? ?
H(17) .9095 .1477 .9608 .0473 Uani ? ?
H(18) .6790 .2407 .7203 .0427 Uani ? ?
H(19) .6303 .1543 .5827 .0441 Uani ? ?
H(20) .7049 .0663 .5556 .0441 Uani ? ?
H(21) .6381 -.0237 .5904 .0625 Uani ? ?
H(22) .7700 -.2158 .6579 .0623 Uani ? ?
H(23) .8339 -.1303 .6186 .0807 Uani ? ?
H(24) .8831 -.2121 .7015 .0285 Uani ? ?

loop_
_geom_angle_atom_site_label_1
_geom_angle_atom_site_label_2
_geom_angle_atom_site_label_3
_geom_angle
_geom_angle_publ_flag
C(7) O(1) B(1) 120.8(5) no
C(18) O(2) B(2) 119.3(5) no
C(9) N(1) C(11) 121.0(5) no
C(9) N(1) B(1) 123.4(5) no
C(11) N(1) B(1) 115.6(5) no
C(20) N(2) C(22) 121.3(6) no
C(20) N(2) B(2) 122.5(6) no
C(22) N(2) B(2) 116.2(5) no
C(2) C(1) C(6) 116.9(6) no
C(2) C(1) C(7) 121.6(5) no
C(6) C(1) C(7) 121.5(6) no
C(1) C(2) C(3) 122.3(6) no
C(1) C(2) H(1) 118.9002 no
C(3) C(2) H(1) 118.8905 no
C(2) C(3) C(4) 120.3(7) no
C(2) C(3) H(2) 120.2452 no
C(4) C(3) H(2) 116.2069 no
C(3) C(4) C(5) 119.2(6) no
C(3) C(4) H(3) 120.5079 no
C(5) C(4) H(3) 120.0078 no
C(4) C(5) C(6) 120.6(6) no
C(4) C(5) H(4) 120.1664 no
C(6) C(5) H(4) 119.2931 no
C(1) C(6) C(5) 120.6(6) no
C(1) C(6) H(5) 119.8550 no
C(5) C(6) H(5) 119.5319 no
O(1) C(7) C(1) 112.3(5) no
O(1) C(7) C(8) 110.9(4) yes
O(1) C(7) C(19) 108.1(5) yes
C(1) C(7) C(8) 119.2(5) no
C(1) C(7) C(19) 116.4(5) no
C(8) C(7) C(19) 86.9(4) yes
C(7) C(8) C(9) 119.1(5) yes
C(7) C(8) C(18) 91.0(4) yes
C(7) C(8) H(6) 109.5593 no
C(9) C(8) C(18) 117.2(5) yes
C(9) C(8) H(6) 109.1245 no
C(18) C(8) H(6) 109.1653 no
N(1) C(9) C(8) 119.8(6) no
N(1) C(9) C(10) 123.8(6) no
C(8) C(9) C(10) 116.5(5) no
C(9) C(10) H(7) 109.5792 no
C(9) C(10) H(8) 109.2122 no
C(9) C(10) H(9) 110.6938 no
H(7) C(10) H(8) 107.8930 no
H(7) C(10) H(9) 110.0703 no
H(8) C(10) H(9) 109.3579 no
N(1) C(11) H(10) 109.5246 no
N(1) C(11) H(11) 109.3601 no
N(1) C(11) H(12) 109.7918 no
H(10) C(11) H(11) 109.0318 no
H(10) C(11) H(12) 109.6943 no
H(11) C(11) H(12) 109.4345 no
C(13) C(12) C(17) 117.6(6) no
C(13) C(12) C(18) 121.8(6) no
C(17) C(12) C(18) 120.4(5) no
C(12) C(13) C(14) 121.9(6) no
C(12) C(13) H(13) 119.5284 no
C(14) C(13) H(13) 119.0140 no
C(13) C(14) C(15) 119.9(7) no
C(13) C(14) H(14) 120.0991 no
C(15) C(14) H(14) 119.9781 no
C(14) C(15) C(16) 119.9(6) no
C(14) C(15) H(15) 119.8630 no
C(16) C(15) H(15) 119.7841 no
C(15) C(16) C(17) 120.1(7) no
C(15) C(16) H(16) 119.7972 no
C(17) C(16) H(16) 119.6483 no
C(12) C(17) C(16) 120.9(6) no
C(12) C(17) H(17) 119.7196 no
C(16) C(17) H(17) 119.6701 no
O(2) C(18) C(8) 108.7(5) yes
O(2) C(18) C(12) 112.7(5) no
O(2) C(18) C(19) 111.6(5) yes
C(8) C(18) C(12) 115.4(5) no
C(8) C(18) C(19) 86.9(4) yes
C(12) C(18) C(19) 119.0(5) no
C(7) C(19) C(18) 91.1(4) yes
C(7) C(19) C(20) 113.4(4) yes
C(7) C(19) H(18) 110.6208 no
C(18) C(19) C(20) 119.3(5) yes
C(18) C(19) H(18) 110.4636 no
C(20) C(19) H(18) 110.3452 no
N(2) C(20) C(19) 119.5(6) no
N(2) C(20) C(21) 123.9(6) no
C(19) C(20) C(21) 116.5(5) no
C(20) C(21) H(19) 109.4539 no
C(20) C(21) H(20) 110.8095 no
C(20) C(21) H(21) 109.8286 no
H(19) C(21) H(20) 108.9449 no
H(19) C(21) H(21) 107.8520 no
H(20) C(21) H(21) 109.8560 no
N(2) C(22) H(22) 109.5409 no
N(2) C(22) H(23) 110.2036 no
N(2) C(22) H(24) 109.3503 no
H(22) C(22) H(23) 109.5734 no
H(22) C(22) H(24) 108.6123 no
H(23) C(22) H(24) 109.5667 no
F(1) B(1) F(2) 108.8(6) no
F(1) B(1) O(1) 109.0(6) no
F(1) B(1) N(1) 107.2(5) no
F(2) B(1) O(1) 113.5(6) no
F(2) B(1) N(1) 105.4(6) no
O(1) B(1) N(1) 112.4(6) no
F(3) B(2) F(4) 109.2(6) no
F(3) B(2) O(2) 110.0(7) no
F(3) B(2) N(2) 106.4(6) no
F(4) B(2) O(2) 114.8(6) no
F(4) B(2) N(2) 104.1(6) no
O(2) B(2) N(2) 111.3(6) no

loop_
_geom_bond_atom_site_label_1
_geom_bond_atom_site_label_2
_geom_bond_site_symmetry_1
_geom_bond_site_symmetry_2
_geom_bond_distance
_geom_bond_publ_flag
F(1) B(1) ? ? 1.375(8) no
F(2) B(1) ? ? 1.400(8) no
F(3) B(2) ? ? 1.379(8) no
F(4) B(2) ? ? 1.392(9) no
O(1) C(7) ? ? 1.412(6) yes
O(1) B(1) ? ? 1.426(7) yes
O(2) C(18) ? ? 1.411(6) yes
O(2) B(2) ? ? 1.422(9) yes
N(1) C(9) ? ? 1.274(7) yes
N(1) C(11) ? ? 1.478(7) no
N(1) B(1) ? ? 1.591(7) yes
N(2) C(20) ? ? 1.291(7) yes
N(2) C(22) ? ? 1.467(7) no
N(2) B(2) ? ? 1.602(8) yes
C(1) C(2) ? ? 1.388(7) no
C(1) C(6) ? ? 1.396(8) no
C(1) C(7) ? ? 1.503(6) yes
C(2) C(3) ? ? 1.377(7) no
C(2) H(1) ? ? 0.9498 no
C(3) C(4) ? ? 1.374(9) no
C(3) H(2) ? ? 0.9503 no
C(4) C(5) ? ? 1.374(10) no
C(4) H(3) ? ? 0.9534 no
C(5) C(6) ? ? 1.391(7) no
C(5) H(4) ? ? 0.9555 no
C(6) H(5) ? ? 0.9503 no
C(7) C(8) ? ? 1.550(7) yes
C(7) C(19) ? ? 1.579(7) yes
C(8) C(9) ? ? 1.482(6) yes
C(8) C(18) ? ? 1.581(7) yes
C(8) H(6) ? ? 0.9487 no
C(9) C(10) ? ? 1.493(7) no
C(10) H(7) ? ? 0.9561 no
C(10) H(8) ? ? 0.9639 no
C(10) H(9) ? ? 0.9377 no
C(11) H(10) ? ? 0.9509 no
C(11) H(11) ? ? 0.9534 no
C(11) H(12) ? ? 0.9470 no
C(12) C(13) ? ? 1.392(8) no
C(12) C(17) ? ? 1.390(7) no
C(12) C(18) ? ? 1.518(7) yes
C(13) C(14) ? ? 1.383(8) no
C(13) H(13) ? ? 0.9477 no
C(14) C(15) ? ? 1.372(8) no
C(14) H(14) ? ? 0.9492,60 no
C(15) C(16) ? ? 1.370(10) no
C(15) H(15) ? ? 0.9502 no
C(16) C(17) ? ? 1.393(9) no
C(16) H(16) ? ? 0.9503 no
C(17) H(17) ? ? 0.9491 no
C(18) C(19) ? ? 1.548(7) yes
C(19) C(20) ? ? 1.489(7) yes
C(19) H(18) ? ? 0.9478 no
C(20) C(21) ? ? 1.484(8) no
C(21) H(19) ? ? 0.9654 no
C(21) H(20) ? ? 0.9406 no
C(21) H(21) ? ? 0.9540 no
C(22) H(22) ? ? 0.9544 no
C(22) H(23) ? ? 0.9436 no
C(22) H(24) ? ? 0.9556 no
